data_7008991
loop_
_publ_author_name
'Corcoran, Christopher'
'Fawcett, John'
'Friedrichs, Steffi'
'Holloway, John H.'
'Hope, Eric G.'
'Russell, David R.'
'Saunders, Graham C.'
'Stuart, Alison M.'

_publ_section_title
;
 Structural and electronic impact of fluorine in the ortho positions of
 triphenylphosphine and 1,2-bis(diphenylphosphino)ethane; a comparison
 of 2,6-difluorophenyl- with pentafluorophenyl-phosphines
;
_journal_issue 2
_journal_name_full 'Journal of the Chemical Society, Dalton Transactions'
_journal_page_first 161
_journal_paper_doi 10.1039/a907759f
_journal_year 2000
_chemical_formula_sum 'C24 H28 Cl2 F2 P2 Pt'
_chemical_formula_weight 682.39
_chemical_name_systematic
; 
 ? 
;
_space_group_IT_number 14
_symmetry_cell_setting monoclinic
_symmetry_space_group_name_Hall '-P 2yn'
_symmetry_space_group_name_H-M 'P 1 21/n 1'
_atom_sites_solution_hydrogens geom
_atom_sites_solution_primary direct
_atom_sites_solution_secondary difmap
_audit_creation_method SHELXL
_cell_angle_alpha 90.00
_cell_angle_beta 102.05(2)
_cell_angle_gamma 90.00
_cell_formula_units_Z 4
_cell_length_a 9.984(2)
_cell_length_b 15.583(4)
_cell_length_c 16.459(4)
_cell_measurement_reflns_used 38
_cell_measurement_temperature 200(2)
_cell_measurement_theta_max 12.5
_cell_measurement_theta_min 5.2
_cell_volume 2504.3(10)
_computing_cell_refinement 'XSCANS (Fait, 1991)'
_computing_data_collection 'XSCANS (Fait, 1991)'
_computing_data_reduction 'XSCANS (Fait, 1991)'
_computing_molecular_graphics 'SHELXTL/PC ver5.0 (Sheldrick, 1996)'
_computing_publication_material 'SHELXTL/PC ver5.0 (Sheldrick, 1996)'
_computing_structure_refinement 'SHELXTL/PC ver5.0 (Sheldrick, 1996)'
_computing_structure_solution 'SHELXTL/PC ver5.0 (Sheldrick, 1996)'
_diffrn_ambient_temperature 200(2)
_diffrn_measurement_device 'Siemens P4 diffractometer'
_diffrn_measurement_method 'omega scan'
_diffrn_radiation_monochromator graphite
_diffrn_radiation_source 'fine-focus sealed tube'
_diffrn_radiation_type MoK\a
_diffrn_radiation_wavelength 0.71073
_diffrn_reflns_av_R_equivalents 0.0208
_diffrn_reflns_av_sigmaI/netI 0.0548
_diffrn_reflns_limit_h_max 9
_diffrn_reflns_limit_h_min -9
_diffrn_reflns_limit_k_max 19
_diffrn_reflns_limit_k_min -13
_diffrn_reflns_limit_l_max 20
_diffrn_reflns_limit_l_min -20
_diffrn_reflns_number 5127
_diffrn_reflns_theta_max 26.00
_diffrn_reflns_theta_min 2.53
_diffrn_standards_decay_% <2
_diffrn_standards_interval_count 100
_diffrn_standards_number 3
_exptl_absorpt_coefficient_mu 5.969
_exptl_absorpt_correction_T_max 0.142
_exptl_absorpt_correction_T_min 0.313
_exptl_absorpt_correction_type 'psi scan (XEMP; SHELXTL/PC)'
_exptl_crystal_colour yellow
_exptl_crystal_density_diffrn 1.810
_exptl_crystal_density_method 'not measured'
_exptl_crystal_description block
_exptl_crystal_F_000 1328
_exptl_crystal_size_max 0.76
_exptl_crystal_size_mid 0.50
_exptl_crystal_size_min 0.45
_refine_diff_density_max 2.104
_refine_diff_density_min -1.591
_refine_diff_density_rms 0.182
_refine_ls_extinction_method none
_refine_ls_goodness_of_fit_all 1.015
_refine_ls_goodness_of_fit_obs 1.057
_refine_ls_hydrogen_treatment 'riding model'
_refine_ls_matrix_type full
_refine_ls_number_parameters 251
_refine_ls_number_reflns 4517
_refine_ls_number_restraints 1
_refine_ls_restrained_S_all 1.020
_refine_ls_restrained_S_obs 1.063
_refine_ls_R_factor_all 0.0726
_refine_ls_R_factor_obs 0.0477
_refine_ls_shift/esd_max 0.026
_refine_ls_shift/esd_mean 0.001
_refine_ls_structure_factor_coef Fsqd
_refine_ls_weighting_details 'w=1/[\s^2^(Fo^2^)+(0.0497P)^2^+22.7662P] where P=(Fo^2^+2Fc^2^)/3'
_refine_ls_weighting_scheme calc
_refine_ls_wR_factor_all 0.1132
_refine_ls_wR_factor_obs 0.1020
_reflns_number_observed 3437
_reflns_number_total 4517
_reflns_observed_criterion >2sigma(I)
_cod_data_source_file a907759f.txt
_cod_data_source_block 96109
_cod_depositor_comments
;
The following automatic conversions were performed:
'_symmetry_cell_setting' value 'Monoclinic' changed to 'monoclinic'
according to '/home/saulius/struct/CIF-dictionaries/cif_core.dic'
dictionary named 'cif_core.dic' version 2.4.1 from 2010-06-29.

Automatic conversion script
Id: cif_fix_enum 1527 2010-12-29 10:47:43Z saulius 

The following automatic conversions were performed:

'_refine_ls_weighting_scheme' value 'calc
w=1/[\s^2^(Fo^2^)+(0.0497P)^2^+22.7662P] where P=(Fo^2^+2Fc^2^)/3'
was changed to 'calc'. New tag '_refine_ls_weighting_details' was
created. The value of the new tag was set to
'w=1/[\s^2^(Fo^2^)+(0.0497P)^2^+22.7662P] where P=(Fo^2^+2Fc^2^)/3'.

Automatic conversion script
Id: cif_fix_values 3143 2015-03-26 13:38:13Z robertas 
;
_cod_original_sg_symbol_H-M P2(1)/c
_cod_database_code 7008991

loop_
_symmetry_equiv_pos_as_xyz
'x, y, z'
'-x+1/2, y+1/2, -z+1/2'
'-x, -y, -z'
'x-1/2, -y-1/2, z-1/2'

loop_
_atom_site_aniso_label
_atom_site_aniso_U_11
_atom_site_aniso_U_22
_atom_site_aniso_U_33
_atom_site_aniso_U_23
_atom_site_aniso_U_13
_atom_site_aniso_U_12
Pt1 0.0214(2) 0.0226(2) 0.0201(2) -0.0004(2) 0.00416(12) 0.0003(2)
Cl1 0.0233(14) 0.0422(15) 0.0414(14) -0.0074(11) -0.0013(11) 0.0073(10)
Cl2 0.034(2) 0.056(2) 0.0314(13) -0.0069(12) -0.0061(11) 0.0079(13)
P1 0.089(3) 0.042(2) 0.0269(15) -0.0059(13) 0.008(2) 0.033(2)
P2 0.0188(13) 0.0219(11) 0.0193(11) 0.0009(9) 0.0041(9) -0.0012(9)
F12 0.040(4) 0.050(4) 0.038(3) 0.023(3) 0.009(3) -0.003(3)
F16 0.031(4) 0.044(3) 0.052(4) 0.013(3) 0.019(3) -0.003(3)
C11 0.027(6) 0.026(5) 0.024(5) -0.005(4) 0.008(4) -0.002(4)
C12 0.024(6) 0.035(5) 0.033(5) 0.002(5) 0.007(4) 0.002(4)
C13 0.040(7) 0.047(7) 0.037(6) 0.012(5) 0.005(5) 0.015(5)
C14 0.025(6) 0.053(7) 0.055(7) -0.013(6) 0.000(5) 0.011(5)
C15 0.022(6) 0.031(6) 0.056(7) -0.006(5) 0.010(5) -0.004(4)
C16 0.031(6) 0.021(5) 0.034(5) 0.000(4) 0.008(4) 0.003(4)
C21 0.017(5) 0.028(5) 0.026(5) 0.001(4) 0.003(4) 0.002(4)
C22 0.032(6) 0.031(5) 0.032(5) 0.001(4) 0.009(4) 0.000(4)
C23 0.044(7) 0.044(6) 0.025(5) 0.001(5) 0.007(5) 0.006(5)
C24 0.040(7) 0.043(7) 0.028(5) 0.007(5) 0.002(5) -0.003(5)
C25 0.042(7) 0.028(5) 0.036(6) 0.004(5) 0.001(5) -0.001(5)
C26 0.032(6) 0.030(5) 0.027(5) 0.001(4) 0.006(4) 0.002(4)
C31 0.021(6) 0.023(5) 0.020(4) -0.004(4) 0.006(4) -0.004(4)
C32 0.027(6) 0.037(6) 0.031(5) -0.005(4) 0.005(4) -0.010(4)
C33 0.033(7) 0.050(7) 0.037(6) 0.009(5) 0.016(5) -0.002(5)
C34 0.036(7) 0.028(6) 0.030(5) -0.002(4) 0.004(4) -0.011(5)
C35 0.040(7) 0.030(6) 0.034(5) 0.003(4) 0.007(5) -0.004(5)
C36 0.031(6) 0.023(5) 0.037(5) 0.004(4) 0.010(4) 0.004(4)

loop_
_atom_site_label
_atom_site_type_symbol
_atom_site_fract_x
_atom_site_fract_y
_atom_site_fract_z
_atom_site_U_iso_or_equiv
_atom_site_thermal_displace_type
_atom_site_occupancy
_atom_site_calc_flag
_atom_site_refinement_flags
_atom_site_disorder_group
Pt1 Pt 0.62044(4) 0.18052(2) 0.85570(2) 0.02139(12) Uani 1 d . .
Cl1 Cl 0.4070(3) 0.2047(2) 0.7713(2) 0.0368(6) Uani 1 d . .
Cl2 Cl 0.8304(3) 0.1646(2) 0.9421(2) 0.0425(7) Uani 1 d . .
P1 P 0.5652(4) 0.2665(2) 0.9569(2) 0.0533(9) Uani 1 d D .
P2 P 0.6768(2) 0.08465(15) 0.75948(14) 0.0200(5) Uani 1 d . .
F12 F 0.8060(6) -0.0350(4) 0.8916(3) 0.042(2) Uani 1 d . .
F16 F 0.9323(6) 0.1427(4) 0.6898(4) 0.0408(15) Uani 1 d . .
C11 C 0.8566(10) 0.0538(6) 0.7870(6) 0.025(2) Uani 1 d . .
C12 C 0.9028(10) 0.0004(7) 0.8553(6) 0.031(2) Uani 1 d . .
C13 C 1.0362(12) -0.0178(7) 0.8892(7) 0.042(3) Uani 1 d . .
H13A H 1.0617(12) -0.0551(7) 0.9363(7) 0.050 Uiso 1 d R .
C14 C 1.1350(11) 0.0221(7) 0.8540(7) 0.045(3) Uani 1 d . .
H14A H 1.2300(11) 0.0111(7) 0.8769(7) 0.054 Uiso 1 d R .
C15 C 1.0984(10) 0.0753(6) 0.7877(7) 0.036(3) Uani 1 d . .
H15A H 1.1679(10) 0.1016(6) 0.7635(7) 0.044 Uiso 1 d R .
C16 C 0.9635(10) 0.0895(6) 0.7560(6) 0.029(2) Uani 1 d . .
C21 C 0.6479(9) 0.1260(6) 0.6542(6) 0.024(2) Uani 1 d . .
C22 C 0.6361(10) 0.0734(7) 0.5850(6) 0.032(2) Uani 1 d . .
H22A H 0.6410(10) 0.0122(7) 0.5922(6) 0.038 Uiso 1 d R .
C23 C 0.6185(11) 0.1088(7) 0.5070(6) 0.038(3) Uani 1 d . .
H23A H 0.6100(11) 0.0719(7) 0.4595(6) 0.045 Uiso 1 d R .
C24 C 0.6102(11) 0.1963(7) 0.4959(6) 0.038(3) Uani 1 d . .
H24A H 0.5967(11) 0.2206(7) 0.4411(6) 0.045 Uiso 1 d R .
C25 C 0.6223(11) 0.2495(7) 0.5645(6) 0.036(3) Uani 1 d . .
H25A H 0.6174(11) 0.3106(7) 0.5573(6) 0.044 Uiso 1 d R .
C26 C 0.6402(10) 0.2152(6) 0.6430(6) 0.030(2) Uani 1 d . .
H26A H 0.6488(10) 0.2521(6) 0.6906(6) 0.036 Uiso 1 d R .
C31 C 0.5853(9) -0.0178(5) 0.7492(5) 0.021(2) Uani 1 d . .
C32 C 0.4536(10) -0.0204(7) 0.7625(6) 0.032(2) Uani 1 d . .
H32A H 0.4135(10) 0.0310(7) 0.7789(6) 0.038 Uiso 1 d R .
C33 C 0.3807(11) -0.0966(7) 0.7539(6) 0.039(3) Uani 1 d . .
H33A H 0.2898(11) -0.0979(7) 0.7645(6) 0.047 Uiso 1 d R .
C34 C 0.4387(11) -0.1700(6) 0.7302(6) 0.032(2) Uani 1 d . .
H34A H 0.3878(11) -0.2227(6) 0.7242(6) 0.038 Uiso 1 d R .
C35 C 0.5682(11) -0.1669(6) 0.7151(6) 0.035(3) Uani 1 d . .
H35A H 0.6083(11) -0.2184(6) 0.6986(6) 0.042 Uiso 1 d R .
C36 C 0.6432(11) -0.0922(6) 0.7237(6) 0.030(2) Uani 1 d . .
H36A H 0.7342(11) -0.0910(6) 0.7132(6) 0.036 Uiso 1 d R .
C1 C 0.4421(11) 0.3498(7) 0.9253(7) 0.040(3) Uiso 1 d . .
H1A H 0.3556(11) 0.3242(7) 0.8984(7) 0.048 Uiso 1 calc R .
H1B H 0.4276(11) 0.3803(7) 0.9741(7) 0.048 Uiso 1 calc R .
C2 C 0.4860(14) 0.4124(8) 0.8669(8) 0.058(3) Uiso 1 d . .
H2A H 0.4169(14) 0.4557(8) 0.8517(8) 0.087 Uiso 1 calc R .
H2B H 0.4987(14) 0.3827(8) 0.8179(8) 0.087 Uiso 1 calc R .
H2C H 0.5707(14) 0.4388(8) 0.8936(8) 0.087 Uiso 1 calc R .
C3 C 0.5268(26) 0.2120(16) 1.0365(15) 0.144(9) Uiso 1 d . .
H3A H 0.6112(26) 0.1920(16) 1.0718(15) 0.172 Uiso 1 calc R .
H3B H 0.4831(26) 0.2508(16) 1.0691(15) 0.172 Uiso 1 calc R .
C4 C 0.4364(19) 0.1379(12) 1.0117(12) 0.102(6) Uiso 1 d . .
H4A H 0.4188(19) 0.1100(12) 1.0604(12) 0.154 Uiso 1 calc R .
H4B H 0.4797(19) 0.0983(12) 0.9806(12) 0.154 Uiso 1 calc R .
H4C H 0.3514(19) 0.1572(12) 0.9778(12) 0.154 Uiso 1 calc R .
C5 C 0.7195(17) 0.3312(12) 1.0110(13) 0.114(7) Uiso 1 d D .
H5B H 0.7843(17) 0.2899(12) 1.0409(13) 0.137 Uiso 1 calc R .
H5A H 0.7607(17) 0.3542(12) 0.9672(13) 0.137 Uiso 1 calc R .
C6 C 0.7165(25) 0.3975(16) 1.0651(15) 0.147(9) Uiso 1 d . .
H6A H 0.8074(25) 0.4198(16) 1.0837(15) 0.221 Uiso 1 calc R .
H6B H 0.6823(25) 0.3772(16) 1.1119(15) 0.221 Uiso 1 calc R .
H6C H 0.6577(25) 0.4421(16) 1.0375(15) 0.221 Uiso 1 calc R .

loop_
_atom_type_symbol
_atom_type_description
_atom_type_scat_dispersion_real
_atom_type_scat_dispersion_imag
_atom_type_scat_source
C C 0.0033 0.0016 'International Tables Vol C Tables 4.2.6.8 and 6.1.1.4'
H H 0.0000 0.0000 'International Tables Vol C Tables 4.2.6.8 and 6.1.1.4'
F F 0.0171 0.0103 'International Tables Vol C Tables 4.2.6.8 and 6.1.1.4'
P P 0.1023 0.0942 'International Tables Vol C Tables 4.2.6.8 and 6.1.1.4'
Cl Cl 0.1484 0.1585 'International Tables Vol C Tables 4.2.6.8 and 6.1.1.4'
Pt Pt -1.7033 8.3905 'International Tables Vol C Tables 4.2.6.8 and 6.1.1.4'

loop_
_geom_angle_atom_site_label_1
_geom_angle_atom_site_label_2
_geom_angle_atom_site_label_3
_geom_angle
_geom_angle_site_symmetry_1
_geom_angle_site_symmetry_3
_geom_angle_publ_flag
Cl2 Pt1 P1 86.57(11) . . ?
Cl2 Pt1 Cl1 176.62(10) . . ?
P1 Pt1 Cl1 90.57(11) . . ?
Cl2 Pt1 P2 91.88(9) . . ?
P1 Pt1 P2 175.80(10) . . ?
Cl1 Pt1 P2 91.10(9) . . ?
C3 P1 C1 109.9(10) . . ?
C3 P1 C5 101.4(11) . . ?
C1 P1 C5 101.1(7) . . ?
C3 P1 Pt1 113.7(9) . . ?
C1 P1 Pt1 117.9(4) . . ?
C5 P1 Pt1 110.9(7) . . ?
C21 P2 C11 106.5(4) . . ?
C21 P2 C31 104.2(4) . . ?
C11 P2 C31 103.9(4) . . ?
C21 P2 Pt1 114.1(3) . . ?
C11 P2 Pt1 111.5(3) . . ?
C31 P2 Pt1 115.8(3) . . ?
C16 C11 C12 112.6(9) . . ?
C16 C11 P2 126.5(7) . . ?
C12 C11 P2 119.9(7) . . ?
F12 C12 C13 117.4(9) . . ?
F12 C12 C11 116.9(8) . . ?
C13 C12 C11 125.7(10) . . ?
C12 C13 C14 117.0(10) . . ?
C15 C14 C13 120.8(10) . . ?
C16 C15 C14 119.1(10) . . ?
F16 C16 C15 116.9(9) . . ?
F16 C16 C11 118.4(8) . . ?
C15 C16 C11 124.7(9) . . ?
C22 C21 C26 119.1(9) . . ?
C22 C21 P2 122.8(7) . . ?
C26 C21 P2 118.1(7) . . ?
C23 C22 C21 120.1(10) . . ?
C22 C23 C24 121.0(10) . . ?
C23 C24 C25 119.4(10) . . ?
C26 C25 C24 120.4(9) . . ?
C25 C26 C21 120.0(9) . . ?
C32 C31 C36 119.4(9) . . ?
C32 C31 P2 119.1(7) . . ?
C36 C31 P2 121.4(7) . . ?
C31 C32 C33 120.6(10) . . ?
C34 C33 C32 120.0(10) . . ?
C35 C34 C33 119.5(9) . . ?
C34 C35 C36 121.7(10) . . ?
C35 C36 C31 118.9(9) . . ?
C2 C1 P1 112.6(8) . . ?
C4 C3 P1 114.2(17) . . ?
C6 C5 P1 125.5(17) . . ?

loop_
_geom_bond_atom_site_label_1
_geom_bond_atom_site_label_2
_geom_bond_distance
_geom_bond_site_symmetry_2
_geom_bond_publ_flag
Pt1 Cl2 2.287(3) . ?
Pt1 P1 2.293(3) . ?
Pt1 Cl1 2.320(2) . ?
Pt1 P2 2.330(2) . ?
P1 C3 1.67(2) . ?
P1 C1 1.789(11) . ?
P1 C5 1.900(13) . ?
P2 C21 1.815(9) . ?
P2 C11 1.822(10) . ?
P2 C31 1.829(9) . ?
F12 C12 1.355(11) . ?
F16 C16 1.352(11) . ?
C11 C16 1.392(13) . ?
C11 C12 1.397(13) . ?
C12 C13 1.363(14) . ?
C13 C14 1.39(2) . ?
C14 C15 1.36(2) . ?
C15 C16 1.357(14) . ?
C21 C22 1.389(13) . ?
C21 C26 1.402(13) . ?
C22 C23 1.374(13) . ?
C23 C24 1.377(14) . ?
C24 C25 1.386(14) . ?
C25 C26 1.376(13) . ?
C31 C32 1.378(14) . ?
C31 C36 1.399(12) . ?
C32 C33 1.384(14) . ?
C33 C34 1.375(14) . ?
C34 C35 1.368(15) . ?
C35 C36 1.375(13) . ?
C1 C2 1.50(2) . ?
C3 C4 1.47(3) . ?
C5 C6 1.37(3) . ?

loop_
_geom_torsion_atom_site_label_1
_geom_torsion_atom_site_label_2
_geom_torsion_atom_site_label_3
_geom_torsion_atom_site_label_4
_geom_torsion
_geom_torsion_site_symmetry_1
_geom_torsion_site_symmetry_2
_geom_torsion_site_symmetry_3
_geom_torsion_site_symmetry_4
_geom_torsion_publ_flag
Pt1 P2 C11 C12 71.0(8) . . . . ?
Pt1 P2 C11 C16 -96.8(8) . . . . ?
Pt1 P2 C21 C22 -160.7(7) . . . . ?
Pt1 P2 C21 C26 20.7(9) . . . . ?
Pt1 P2 C31 C32 31.0(8) . . . . ?
Pt1 P2 C31 C36 -152.6(7) . . . . ?
